data_4513430
loop_
_publ_author_name
'Jayasinghe, Ashini S.'
'Unruh, Daniel K.'
'Kral, Andrew'
'Libo, Anna'
'Forbes, Tori Z.'

_publ_section_title
;
 Structural Features in Metal--Organic Nanotube Crystals That Influence
 Stability and Solvent Uptake
;
_journal_issue 8
_journal_name_full 'Crystal Growth &amp; Design'
_journal_page_first 4062
_journal_paper_doi 10.1021/acs.cgd.5b00653
_journal_volume 15
_journal_year 2015
_chemical_formula_sum 'C7 H3 N O8 U'
_chemical_formula_weight 467.13
_space_group_IT_number 169
_symmetry_cell_setting hexagonal
_symmetry_Int_Tables_number 169
_symmetry_space_group_name_Hall 'P 61'
_symmetry_space_group_name_H-M 'P 61'
_atom_sites_solution_hydrogens geom
_audit_creation_date 2015-05-11T10:39:28-00:00
_audit_creation_method 'WinGX routine CIF_UPDATE'
_cell_angle_alpha 90
_cell_angle_beta 90
_cell_angle_gamma 120
_cell_formula_units_Z 6
_cell_length_a 14.714(2)
_cell_length_b 14.714(2)
_cell_length_c 9.165(2)
_cell_measurement_reflns_used 4939
_cell_measurement_temperature 100(2)
_cell_measurement_theta_max 21.22
_cell_measurement_theta_min 2.74
_cell_volume 1718.4(5)
_computing_cell_refinement 'APEX2 (Bruker AXS, 2006)'
_computing_data_collection 'Collect (Nonius BV, 1997-2000)'
_computing_data_reduction 'APEX2 (Bruker AXS, 2006)'
_computing_molecular_graphics 'CrystalMaker v2.5.0'
_computing_publication_material 'Bruker SHELXTL'
_computing_structure_refinement 'SHELXL-2014/7 (Sheldrick, 2014)'
_computing_structure_solution 'SHELXS-97 (Sheldrick, 2008)'
_diffrn_ambient_temperature 100(2)
_diffrn_measured_fraction_theta_full 1
_diffrn_measured_fraction_theta_max 0.999
_diffrn_measurement_device_type KappaCCD
_diffrn_measurement_method 'CCD phi and omega scans'
_diffrn_radiation_type MoK\a
_diffrn_radiation_wavelength 0.71073
_diffrn_reflns_av_R_equivalents 0.0799
_diffrn_reflns_laue_measured_fraction_full 1
_diffrn_reflns_laue_measured_fraction_max 0.999
_diffrn_reflns_limit_h_max 17
_diffrn_reflns_limit_h_min -17
_diffrn_reflns_limit_k_max 17
_diffrn_reflns_limit_k_min -17
_diffrn_reflns_limit_l_max 11
_diffrn_reflns_limit_l_min -11
_diffrn_reflns_number 32208
_diffrn_reflns_point_group_measured_fraction_full 1
_diffrn_reflns_point_group_measured_fraction_max 0.997
_diffrn_reflns_theta_full 25.242
_diffrn_reflns_theta_max 25.39
_diffrn_reflns_theta_min 1.598
_diffrn_source 'sealed tube'
_exptl_absorpt_coefficient_mu 14.198
_exptl_absorpt_correction_T_max 0.7452
_exptl_absorpt_correction_T_min 0.5776
_exptl_absorpt_correction_type multi-scan
_exptl_absorpt_process_details SADABS
_exptl_crystal_colour Yellow
_exptl_crystal_density_diffrn 2.708
_exptl_crystal_description Acicular
_exptl_crystal_F_000 1248
_exptl_crystal_size_max 0.145
_exptl_crystal_size_mid 0.06
_exptl_crystal_size_min 0.048
_refine_diff_density_max 1.152
_refine_diff_density_min -0.928
_refine_diff_density_rms 0.198
_refine_ls_abs_structure_details
;
 Flack x determined using 795 quotients [(I+)-(I-)]/[(I+)+(I-)]
 (Parsons, Flack and Wagner, Acta Cryst. B69 (2013) 249-259).
;
_refine_ls_abs_structure_Flack 0.003(11)
_refine_ls_extinction_method none
_refine_ls_goodness_of_fit_ref 1.085
_refine_ls_hydrogen_treatment constr
_refine_ls_matrix_type full
_refine_ls_number_parameters 157
_refine_ls_number_reflns 2099
_refine_ls_number_restraints 1
_refine_ls_restrained_S_all 1.084
_refine_ls_R_factor_all 0.0428
_refine_ls_R_factor_gt 0.0307
_refine_ls_shift/su_max 0
_refine_ls_shift/su_mean 0
_refine_ls_structure_factor_coef Fsqd
_refine_ls_weighting_details 'w=1/[\s^2^(Fo^2^)+(0.0456P)^2^+0.2317P] where P=(Fo^2^+2Fc^2^)/3'
_refine_ls_weighting_scheme calc
_refine_ls_wR_factor_gt 0.0696
_refine_ls_wR_factor_ref 0.0748
_reflns_number_gt 1829
_reflns_number_total 2099
_reflns_threshold_expression 'I > 2\s(I)'
_cod_data_source_file cg5b00653_si_005.cif
_cod_data_source_block p6(5)_a
_cod_depositor_comments 'Adding full bibliography for 4513429--4513433.cif.'
_cod_original_cell_volume 1718.4(7)
_cod_database_code 4513430

loop_
_symmetry_equiv_pos_as_xyz
'x, y, z'
'-y, x-y, z+1/3'
'-x+y, -x, z+2/3'
'-x, -y, z+1/2'
'y, -x+y, z+5/6'
'x-y, x, z+1/6'

loop_
_atom_site_label
_atom_site_type_symbol
_atom_site_fract_x
_atom_site_fract_y
_atom_site_fract_z
_atom_site_U_iso_or_equiv
_atom_site_adp_type
_atom_site_occupancy
_atom_site_calc_flag
U1 U 0.38588(4) 0.44944(4) 0.50361(14) 0.01906(17) Uani 1 d
O1 O 0.5131(7) 0.6176(8) 0.5870(12) 0.018(2) Uani 1 d
O2 O 0.5199(8) 0.2434(8) 0.3804(12) 0.024(3) Uani 1 d
O3 O 0.4014(8) 0.4956(8) 0.3257(14) 0.024(2) Uani 1 d
O4 O 0.6783(9) 0.7519(9) 0.6022(13) 0.032(3) Uani 1 d
O5 O 0.3658(8) 0.3976(8) 0.6817(14) 0.023(2) Uani 1 d
O6 O 0.4146(8) 0.3072(8) 0.4332(12) 0.023(3) Uani 1 d
O7 O 0.2155(8) 0.3090(9) 0.4341(15) 0.036(3) Uani 1 d
C1 C 0.5982(12) 0.4213(12) 0.4448(18) 0.023(4) Uani 1 d
C2 C 0.7559(11) 0.6179(11) 0.5042(19) 0.022(3) Uani 1 d
H2A H 0.8096 0.6882 0.5216 0.026 Uiso 1 calc
C3 C 0.7008(13) 0.4435(13) 0.4280(19) 0.025(4) Uani 1 d
H3B H 0.7153 0.3912 0.3934 0.03 Uiso 1 calc
C4 C 0.6516(12) 0.5901(12) 0.521(2) 0.021(4) Uani 1 d
C5 C 0.6129(14) 0.6608(12) 0.5756(19) 0.028(4) Uani 1 d
C6 C 0.5046(13) 0.3144(12) 0.4161(15) 0.020(3) Uani 1 d
C7 C 0.7822(13) 0.5431(13) 0.4622(16) 0.025(4) Uani 1 d
H7B H 0.8533 0.5596 0.4571 0.03 Uiso 1 calc
N1 N 0.5732(9) 0.4915(8) 0.4914(16) 0.014(3) Uani 1 d
OW1 O 0.072(4) 0.163(4) 0.623(6) 0.070(15) Uiso 0.3333 d
OW2 O 0.861(5) 0.884(5) 0.451(7) 0.10(2) Uiso 0.3333 d
OW3 O 0.130(5) 0.167(5) 0.658(8) 0.094(19) Uiso 0.3333 d

loop_
_atom_site_aniso_label
_atom_site_aniso_U_11
_atom_site_aniso_U_22
_atom_site_aniso_U_33
_atom_site_aniso_U_23
_atom_site_aniso_U_13
_atom_site_aniso_U_12
U1 0.0189(3) 0.0223(3) 0.0183(2) -0.0007(3) -0.0003(3) 0.0120(3)
O1 0.014(5) 0.017(5) 0.024(6) -0.003(4) 0.000(5) 0.007(4)
O2 0.029(6) 0.018(5) 0.027(7) 0.000(5) 0.004(5) 0.013(5)
O3 0.029(6) 0.029(6) 0.023(6) -0.003(6) -0.004(6) 0.020(5)
O4 0.036(7) 0.024(6) 0.039(7) -0.002(5) -0.006(6) 0.017(6)
O5 0.027(6) 0.021(6) 0.024(6) -0.004(5) 0.000(6) 0.013(4)
O6 0.022(6) 0.021(6) 0.028(6) -0.004(5) -0.001(5) 0.012(5)
O7 0.024(6) 0.017(6) 0.065(9) -0.009(6) -0.022(6) 0.008(5)
C1 0.024(9) 0.018(8) 0.028(9) -0.005(7) -0.005(7) 0.012(7)
C2 0.022(7) 0.016(7) 0.022(8) -0.007(8) 0.003(8) 0.006(6)
C3 0.027(9) 0.023(8) 0.028(9) -0.005(7) 0.005(7) 0.015(7)
C4 0.018(7) 0.022(8) 0.026(10) -0.003(8) -0.002(8) 0.012(6)
C5 0.042(11) 0.017(9) 0.018(9) -0.004(7) 0.002(8) 0.011(8)
C6 0.030(9) 0.028(9) 0.009(8) 0.005(7) 0.004(7) 0.020(8)
C7 0.022(8) 0.035(9) 0.018(8) 0.004(7) -0.005(6) 0.013(8)
N1 0.014(6) 0.010(6) 0.015(6) -0.004(6) -0.003(6) 0.003(5)

loop_
_atom_type_symbol
_atom_type_description
_atom_type_scat_dispersion_real
_atom_type_scat_dispersion_imag
_atom_type_scat_source
C C 0.0033 0.0016 'International Tables Vol C Tables 4.2.6.8 and 6.1.1.4'
H H 0 0 'International Tables Vol C Tables 4.2.6.8 and 6.1.1.4'
N N 0.0061 0.0033 'International Tables Vol C Tables 4.2.6.8 and 6.1.1.4'
O O 0.0106 0.006 'International Tables Vol C Tables 4.2.6.8 and 6.1.1.4'
U U -9.6767 9.6646 'International Tables Vol C Tables 4.2.6.8 and 6.1.1.4'

loop_
_geom_angle_atom_site_label_1
_geom_angle_atom_site_label_2
_geom_angle_atom_site_label_3
_geom_angle
_geom_angle_site_symmetry_1
_geom_angle_site_symmetry_3
O3 U1 O5 177.6(5) . .
O3 U1 O2 88.4(4) . 6
O5 U1 O2 91.7(4) . 6
O3 U1 O1 90.8(4) . .
O5 U1 O1 91.6(4) . .
O2 U1 O1 80.9(4) 6 .
O3 U1 O7 88.0(5) . .
O5 U1 O7 89.8(5) . .
O2 U1 O7 76.9(4) 6 .
O1 U1 O7 157.8(4) . .
O3 U1 O6 92.4(4) . .
O5 U1 O6 86.4(4) . .
O2 U1 O6 152.0(4) 6 .
O1 U1 O6 127.0(4) . .
O7 U1 O6 75.2(4) . .
O3 U1 N1 87.0(5) . .
O5 U1 N1 94.2(4) . .
O2 U1 N1 144.3(4) 6 .
O1 U1 N1 63.8(3) . .
O7 U1 N1 138.2(4) . .
O6 U1 N1 63.6(3) . .
C5 O1 U1 127.3(10) . .
C6 O2 U1 147.8(11) . 5_554
C6 O6 U1 125.4(10) . .
N1 C1 C3 123.0(14) . .
N1 C1 C6 113.8(13) . .
C3 C1 C6 123.1(14) . .
C4 C2 C7 120.1(14) . .
C4 C2 H2A 119.9 . .
C7 C2 H2A 119.9 . .
C1 C3 C7 119.3(14) . .
C1 C3 H3B 120.4 . .
C7 C3 H3B 120.4 . .
N1 C4 C2 121.3(14) . .
N1 C4 C5 113.2(13) . .
C2 C4 C5 125.5(14) . .
O4 C5 O1 127.4(16) . .
O4 C5 C4 117.6(15) . .
O1 C5 C4 114.9(13) . .
O2 C6 O6 126.0(15) . .
O2 C6 C1 118.5(14) . .
O6 C6 C1 115.5(13) . .
C3 C7 C2 117.6(15) . .
C3 C7 H7B 121.2 . .
C2 C7 H7B 121.2 . .
C1 N1 C4 118.5(13) . .
C1 N1 U1 121.3(9) . .
C4 N1 U1 119.9(9) . .

loop_
_geom_bond_atom_site_label_1
_geom_bond_atom_site_label_2
_geom_bond_distance
_geom_bond_site_symmetry_2
U1 O3 1.737(13) .
U1 O5 1.762(13) .
U1 O2 2.343(10) 6
U1 O1 2.362(10) .
U1 O7 2.405(11) .
U1 O6 2.421(10) .
U1 N1 2.508(11) .
O1 C5 1.280(19) .
O2 C6 1.218(18) .
O2 U1 2.344(10) 5_554
O4 C5 1.221(19) .
O6 C6 1.285(19) .
C1 N1 1.328(18) .
C1 C3 1.38(2) .
C1 C6 1.51(2) .
C2 C4 1.38(2) .
C2 C7 1.39(2) .
C2 H2A 0.95 .
C3 C7 1.39(2) .
C3 H3B 0.95 .
C4 N1 1.355(18) .
C4 C5 1.50(2) .
C7 H7B 0.95 .
OW1 OW3 0.88(7) .
